data_7121748
loop_
_publ_author_name
'Alimi, Lukman O.'
'van Heerden, Dewald P.'
'Lama, Prem'
'Smith, Vincent J.'
'Barbour, Leonard J.'

_publ_section_title
;
 Reversible thermosalience of 4-aminobenzonitrile.
;
_journal_issue 48
_journal_name_full 'Chemical communications (Cambridge, England)'
_journal_page_first 6208
_journal_page_last 6211
_journal_paper_doi 10.1039/c8cc03636e
_journal_volume 54
_journal_year 2018
_chemical_formula_sum 'C7 H6 N2'
_chemical_formula_weight 118.14
_chemical_name_common 4-aminobenzonitrile
_chemical_name_systematic 4-aminobenzonitrile
_space_group_crystal_system monoclinic
_space_group_IT_number 14
_space_group_name_Hall '-P 2ybc'
_space_group_name_H-M_alt 'P 1 21/c 1'
_symmetry_space_group_name_Hall '-P 2ybc'
_symmetry_space_group_name_H-M 'P 1 21/c 1'
_atom_sites_solution_hydrogens mixed
_audit_creation_method SHELXL-2018/3
_audit_update_record
;
2018-05-01 deposited with the CCDC.
2018-05-24 downloaded from the CCDC.
;
_cell_angle_alpha 90
_cell_angle_beta 113.088(7)
_cell_angle_gamma 90
_cell_formula_units_Z 4
_cell_length_a 7.368(2)
_cell_length_b 5.7105(17)
_cell_length_c 15.915(5)
_cell_measurement_reflns_used 1688
_cell_measurement_temperature 160(2)
_cell_measurement_theta_max 25.83
_cell_measurement_theta_min 2.78
_cell_volume 616.0(3)
_computing_cell_refinement 'Bruker SAINT'
_computing_data_collection 'Bruker APEX2'
_computing_data_reduction 'Bruker SAINT'
_computing_molecular_graphics 'Bruker SHELXTL'
_computing_publication_material 'Bruker SHELXTL'
_computing_structure_refinement 'SHELXL-2018/3 (Sheldrick, 2018)'
_computing_structure_solution 'SHELXT 2018/2 (Sheldrick, 2018)'
_diffrn_ambient_temperature 160(2)
_diffrn_measured_fraction_theta_full 0.985
_diffrn_measured_fraction_theta_max 0.983
_diffrn_measurement_device_type 'Bruker APEX-II CCD'
_diffrn_measurement_method '\f and \w scans'
_diffrn_radiation_type MoK\a
_diffrn_radiation_wavelength 0.71073
_diffrn_reflns_av_R_equivalents 0.1831
_diffrn_reflns_av_unetI/netI 0.0914
_diffrn_reflns_Laue_measured_fraction_full 0.985
_diffrn_reflns_Laue_measured_fraction_max 0.983
_diffrn_reflns_limit_h_max 9
_diffrn_reflns_limit_h_min -9
_diffrn_reflns_limit_k_max 6
_diffrn_reflns_limit_k_min -7
_diffrn_reflns_limit_l_max 19
_diffrn_reflns_limit_l_min -19
_diffrn_reflns_number 6188
_diffrn_reflns_point_group_measured_fraction_full 0.985
_diffrn_reflns_point_group_measured_fraction_max 0.983
_diffrn_reflns_theta_full 25.000
_diffrn_reflns_theta_max 26.171
_diffrn_reflns_theta_min 2.783
_exptl_absorpt_coefficient_mu 0.080
_exptl_absorpt_correction_T_max 0.988
_exptl_absorpt_correction_T_min 0.956
_exptl_absorpt_correction_type multi-scan
_exptl_absorpt_process_details SADABS
_exptl_crystal_colour Colourless
_exptl_crystal_density_diffrn 1.274
_exptl_crystal_description Rectangular
_exptl_crystal_F_000 248
_exptl_crystal_size_max 0.56
_exptl_crystal_size_mid 0.37
_exptl_crystal_size_min 0.09
_exptl_transmission_factor_max 0.993
_exptl_transmission_factor_min 0.965
_refine_diff_density_max 0.315
_refine_diff_density_min -0.244
_refine_diff_density_rms 0.063
_refine_ls_extinction_method none
_refine_ls_goodness_of_fit_ref 1.080
_refine_ls_hydrogen_treatment mixed
_refine_ls_matrix_type full
_refine_ls_number_parameters 90
_refine_ls_number_reflns 1208
_refine_ls_number_restraints 2
_refine_ls_restrained_S_all 1.081
_refine_ls_R_factor_all 0.1001
_refine_ls_R_factor_gt 0.0713
_refine_ls_shift/su_max 0.003
_refine_ls_shift/su_mean 0.001
_refine_ls_structure_factor_coef Fsqd
_refine_ls_weighting_details 'w=1/[\s^2^(Fo^2^)+(0.0674P)^2^+0.2955P] where P=(Fo^2^+2Fc^2^)/3'
_refine_ls_weighting_scheme calc
_refine_ls_wR_factor_gt 0.1707
_refine_ls_wR_factor_ref 0.1876
_reflns_Friedel_coverage 0.000
_reflns_number_gt 857
_reflns_number_total 1208
_reflns_threshold_expression 'I > 2\s(I)'
_cod_data_source_file c8cc03636e6.cif
_cod_data_source_block ABN_160K
_cod_depositor_comments
;
The following automatic conversions were performed:

'_exptl_absorpt_correction_type' value 'Multi-scan' changed to
'multi-scan' according to
/home/data/users/saulius/crontab/automatic-downloads/rss-feeds/RSC/lib/dictionaries/cif_core.dic
dictionary named 'cif_core.dic' version 2.4.2 from 2011-04-26.

Automatic conversion script
Id: cif_fix_values 4973 2017-02-22 13:04:09Z antanas 

 Adding full bibliography for 7121738--7121749.cif.
;
_cod_database_code 7121748
_shelx_shelxl_version_number 2018/3
_shelx_space_group_comment
;
The symmetry employed for this shelxl refinement is uniquely defined
by the following loop, which should always be used as a source of
symmetry information in preference to the above space-group names.
They are only intended as comments.
;

loop_
_space_group_symop_operation_xyz
'x, y, z'
'-x, y+1/2, -z+1/2'
'-x, -y, -z'
'x, -y-1/2, z-1/2'

loop_
_atom_site_label
_atom_site_type_symbol
_atom_site_fract_x
_atom_site_fract_y
_atom_site_fract_z
_atom_site_U_iso_or_equiv
_atom_site_adp_type
_atom_site_occupancy
_atom_site_site_symmetry_order
_atom_site_calc_flag
_atom_site_refinement_flags_posn
_atom_site_refinement_flags_adp
C7 C 0.7288(3) 0.2195(5) 0.46921(17) 0.0339(6) Uani 1 1 d . .
C1 C 0.7702(3) 0.6293(4) 0.69771(16) 0.0296(6) Uani 1 1 d . .
C5 C 0.8289(3) 0.5808(4) 0.55948(16) 0.0296(6) Uani 1 1 d . .
H5 H 0.878967 0.639835 0.517014 0.036 Uiso 1 1 calc R U
C2 C 0.6742(3) 0.4114(5) 0.68120(17) 0.0325(6) Uani 1 1 d . .
H2 H 0.619461 0.354262 0.722223 0.039 Uiso 1 1 calc R U
C3 C 0.6587(3) 0.2804(5) 0.60658(16) 0.0305(6) Uani 1 1 d . .
H3 H 0.594239 0.132765 0.596691 0.037 Uiso 1 1 calc R U
C6 C 0.8474(3) 0.7111(5) 0.63491(16) 0.0311(6) Uani 1 1 d . .
H6 H 0.912936 0.858076 0.644876 0.037 Uiso 1 1 calc R U
N1 N 0.7852(3) 0.7585(4) 0.77251(15) 0.0398(6) Uani 1 1 d D .
C4 C 0.7369(3) 0.3618(4) 0.54473(17) 0.0296(6) Uani 1 1 d . .
N2 N 0.7256(3) 0.0981(4) 0.41065(15) 0.0436(7) Uani 1 1 d . .
H1A H 0.867(5) 0.906(4) 0.791(2) 0.084(12) Uiso 1 1 d D .
H1B H 0.752(5) 0.676(6) 0.8207(17) 0.079(11) Uiso 1 1 d D .

loop_
_atom_site_aniso_label
_atom_site_aniso_U_11
_atom_site_aniso_U_22
_atom_site_aniso_U_33
_atom_site_aniso_U_23
_atom_site_aniso_U_13
_atom_site_aniso_U_12
C7 0.0294(13) 0.0409(14) 0.0339(14) -0.0011(13) 0.0152(11) -0.0052(11)
C1 0.0277(13) 0.0357(14) 0.0254(13) 0.0016(11) 0.0105(10) 0.0037(10)
C5 0.0274(12) 0.0344(13) 0.0301(14) 0.0055(11) 0.0144(11) 0.0025(10)
C2 0.0319(13) 0.0391(14) 0.0308(14) 0.0040(12) 0.0166(11) -0.0010(11)
C3 0.0267(12) 0.0340(13) 0.0315(14) 0.0010(11) 0.0120(10) -0.0054(10)
C6 0.0304(13) 0.0305(12) 0.0340(14) 0.0018(12) 0.0143(11) -0.0016(11)
N1 0.0466(14) 0.0425(13) 0.0337(13) -0.0053(11) 0.0194(11) -0.0066(11)
C4 0.0263(12) 0.0348(14) 0.0281(13) 0.0013(11) 0.0111(10) 0.0019(10)
N2 0.0495(14) 0.0510(15) 0.0374(14) -0.0096(13) 0.0246(11) -0.0099(11)

loop_
_atom_type_symbol
_atom_type_description
_atom_type_scat_dispersion_real
_atom_type_scat_dispersion_imag
_atom_type_scat_source
C C 0.0033 0.0016 'International Tables Vol C Tables 4.2.6.8 and 6.1.1.4'
H H 0.0000 0.0000 'International Tables Vol C Tables 4.2.6.8 and 6.1.1.4'
N N 0.0061 0.0033 'International Tables Vol C Tables 4.2.6.8 and 6.1.1.4'

loop_
_geom_angle_atom_site_label_1
_geom_angle_atom_site_label_2
_geom_angle_atom_site_label_3
_geom_angle
N2 C7 C4 177.4(3)
N1 C1 C2 120.2(2)
N1 C1 C6 121.4(2)
C2 C1 C6 118.3(2)
C6 C5 C4 120.5(2)
C3 C2 C1 120.7(2)
C2 C3 C4 120.7(2)
C5 C6 C1 120.7(2)
C5 C4 C3 119.0(2)
C5 C4 C7 120.4(2)
C3 C4 C7 120.5(2)

loop_
_geom_bond_atom_site_label_1
_geom_bond_atom_site_label_2
_geom_bond_distance
C7 N2 1.154(3)
C7 C4 1.432(3)
C1 N1 1.368(3)
C1 C2 1.404(4)
C1 C6 1.409(3)
C5 C6 1.373(3)
C5 C4 1.398(3)
C2 C3 1.370(3)
C3 C4 1.401(3)
